data_7234977
loop_
_publ_author_name
'Thakur, Snehasish'
'Drew, Michael G. B.'
'Franconetti, Antonio'
'Frontera, Antonio'
'Chattopadhyay, Shouvik'

_publ_section_title
;
 Stabilization of two conformers via intra- or inter-molecular hydrogen
 bonds in a dinuclear vanadium(v) complex with a pendant Schiff base:
 theoretical insight
;
_journal_issue 60
_journal_name_full 'RSC Advances'
_journal_page_first 35165
_journal_paper_doi 10.1039/C9RA07006K
_journal_volume 9
_journal_year 2019
_chemical_formula_sum 'C24 H34 N4 O10 V2'
_chemical_formula_weight 640.43
_space_group_crystal_system triclinic
_space_group_IT_number 2
_space_group_name_Hall '-P 1'
_space_group_name_H-M_alt 'P -1'
_atom_sites_solution_hydrogens geom
_audit_creation_method SHELXL-2016/6
_audit_update_record
;
2018-11-17 deposited with the CCDC.	2019-11-05 downloaded from the CCDC.
;
_cell_angle_alpha 102.009(7)
_cell_angle_beta 98.937(7)
_cell_angle_gamma 90.685(7)
_cell_formula_units_Z 2
_cell_length_a 6.8424(6)
_cell_length_b 9.4438(8)
_cell_length_c 21.2231(18)
_cell_measurement_reflns_used 9447
_cell_measurement_temperature 150(2)
_cell_measurement_theta_max 30.00
_cell_measurement_theta_min 3.33
_cell_volume 1323.7(2)
_computing_cell_refinement 'Crysalis, Oxford Diffraction'
_computing_data_collection 'Crysalis, Oxford Diffraction'
_computing_data_reduction 'Crysalis, Oxford Diffraction'
_computing_molecular_graphics PLATON(Spek,2004)
_computing_publication_material 'SHELXL-2016/6, PLATON, WINGX (Ferrugia, 2012)'
_computing_structure_refinement 'SHELXL-2016/6 (Sheldrick, 2016)'
_computing_structure_solution 'SHELXS-97 (Sheldrick, 2008)'
_diffrn_ambient_temperature 150(2)
_diffrn_measured_fraction_theta_full 0.983
_diffrn_measured_fraction_theta_max 0.958
_diffrn_measurement_device_type 'Oxford Diffaction X-Calibor System'
_diffrn_measurement_method '321 frames, counting time 10 s.'
_diffrn_radiation_type MoK\a
_diffrn_radiation_wavelength 0.71073
_diffrn_reflns_av_R_equivalents 0.0346
_diffrn_reflns_av_unetI/netI 0.0967
_diffrn_reflns_Laue_measured_fraction_full 0.983
_diffrn_reflns_Laue_measured_fraction_max 0.958
_diffrn_reflns_limit_h_max 7
_diffrn_reflns_limit_h_min -9
_diffrn_reflns_limit_k_max 12
_diffrn_reflns_limit_k_min -13
_diffrn_reflns_limit_l_max 29
_diffrn_reflns_limit_l_min -24
_diffrn_reflns_number 9447
_diffrn_reflns_point_group_measured_fraction_full 0.983
_diffrn_reflns_point_group_measured_fraction_max 0.958
_diffrn_reflns_theta_full 25.242
_diffrn_reflns_theta_max 30.000
_diffrn_reflns_theta_min 3.326
_diffrn_standards_decay_% n/a
_diffrn_standards_interval_count n/a
_diffrn_standards_interval_time n/a
_exptl_absorpt_coefficient_mu 0.771
_exptl_absorpt_correction_T_max 1.000
_exptl_absorpt_correction_T_min 0.922
_exptl_absorpt_correction_type empirical
_exptl_absorpt_process_details 'ABSPACK, Oxford Diffraction Ltd'
_exptl_crystal_colour black
_exptl_crystal_density_diffrn 1.607
_exptl_crystal_description block
_exptl_crystal_F_000 664
_exptl_crystal_size_max 0.23
_exptl_crystal_size_mid 0.22
_exptl_crystal_size_min 0.18
_refine_diff_density_max 0.574
_refine_diff_density_min -0.630
_refine_diff_density_rms 0.095
_refine_ls_extinction_method none
_refine_ls_goodness_of_fit_ref 0.954
_refine_ls_hydrogen_treatment constr
_refine_ls_matrix_type full
_refine_ls_number_parameters 365
_refine_ls_number_reflns 7403
_refine_ls_number_restraints 0
_refine_ls_restrained_S_all 0.954
_refine_ls_R_factor_all 0.1002
_refine_ls_R_factor_gt 0.0638
_refine_ls_shift/su_max 0.000
_refine_ls_shift/su_mean 0.000
_refine_ls_structure_factor_coef Fsqd
_refine_ls_weighting_details 'w=1/[\s^2^(Fo^2^)+(0.0688P)^2^] where P=(Fo^2^+2Fc^2^)/3'
_refine_ls_weighting_scheme calc
_refine_ls_wR_factor_gt 0.1281
_refine_ls_wR_factor_ref 0.1432
_reflns_Friedel_coverage 0.000
_reflns_number_gt 5321
_reflns_number_total 7403
_reflns_threshold_expression 'I > 2\s(I)'
_cod_data_source_file c9ra07006k2.cif
_cod_data_source_block cif
_cod_original_cell_volume 1323.70(19)
_cod_database_code 7234977
_shelx_shelxl_version_number 2016/6
_shelx_space_group_comment
;
The symmetry employed for this shelxl refinement is uniquely defined
by the following loop, which should always be used as a source of
symmetry information in preference to the above space-group names.
They are only intended as comments.
;

loop_
_space_group_symop_operation_xyz
'x, y, z'
'-x, -y, -z'

loop_
_atom_site_label
_atom_site_type_symbol
_atom_site_fract_x
_atom_site_fract_y
_atom_site_fract_z
_atom_site_U_iso_or_equiv
_atom_site_adp_type
_atom_site_occupancy
_atom_site_site_symmetry_order
_atom_site_calc_flag
_atom_site_refinement_flags_posn
_atom_site_refinement_flags_adp
V1 V 0.50708(8) 0.84451(5) 0.46107(2) 0.01157(13) Uani 1 1 d . .
V2 V 0.02739(7) 0.63827(6) 0.05702(2) 0.01127(12) Uani 1 1 d . .
O1 O 0.3372(3) 0.9333(2) 0.50098(10) 0.0139(4) Uani 1 1 d . .
O2 O 0.4280(3) 0.6757(2) 0.43916(11) 0.0176(5) Uani 1 1 d . .
O3 O -0.1500(3) 0.5808(2) -0.00873(10) 0.0152(5) Uani 1 1 d . .
O4 O -0.0229(3) 0.7993(2) 0.09138(11) 0.0183(5) Uani 1 1 d . .
O11 O 0.4448(3) 0.9146(2) 0.38238(10) 0.0151(5) Uani 1 1 d . .
C12 C 0.5325(5) 0.9145(3) 0.33064(15) 0.0157(6) Uani 1 1 d . .
C13 C 0.4260(5) 0.9752(3) 0.28022(16) 0.0181(7) Uani 1 1 d . .
C14 C 0.5054(5) 0.9737(4) 0.22402(16) 0.0223(8) Uani 1 1 d . .
H14 H 0.433899 1.009740 0.190255 0.027 Uiso 1 1 calc R U
O14 O 0.2514(4) 1.0317(3) 0.29330(11) 0.0218(5) Uani 1 1 d . .
C141 C 0.1489(6) 1.1058(5) 0.2469(2) 0.0344(10) Uani 1 1 d . .
H14A H 0.230089 1.186865 0.243836 0.052 Uiso 1 1 calc R U
H14B H 0.027362 1.139563 0.260695 0.052 Uiso 1 1 calc R U
H14C H 0.120173 1.040748 0.205045 0.052 Uiso 1 1 calc R U
C15 C 0.6896(6) 0.9193(4) 0.21734(17) 0.0242(8) Uani 1 1 d . .
H15 H 0.740227 0.918822 0.179085 0.029 Uiso 1 1 calc R U
C16 C 0.7981(5) 0.8663(4) 0.26632(16) 0.0216(7) Uani 1 1 d . .
H16 H 0.922795 0.831556 0.261647 0.026 Uiso 1 1 calc R U
C17 C 0.7200(5) 0.8645(3) 0.32443(15) 0.0169(6) Uani 1 1 d . .
C18 C 0.8431(5) 0.8120(3) 0.37583(16) 0.0168(6) Uani 1 1 d . .
H18 H 0.970711 0.786990 0.369507 0.020 Uiso 1 1 calc R U
N19 N 0.7892(4) 0.7976(3) 0.42939(13) 0.0159(5) Uani 1 1 d . .
C20 C 0.9269(5) 0.7385(4) 0.47654(16) 0.0191(7) Uani 1 1 d . .
H20A H 1.061881 0.749827 0.469010 0.023 Uiso 1 1 calc R U
H20B H 0.895451 0.636212 0.472387 0.023 Uiso 1 1 calc R U
C21 C 0.9041(5) 0.8221(4) 0.54352(16) 0.0184(7) Uani 1 1 d . .
H21A H 0.980947 0.779552 0.576695 0.022 Uiso 1 1 calc R U
H21B H 0.951810 0.921834 0.549402 0.022 Uiso 1 1 calc R U
N22 N 0.6900(4) 0.8167(3) 0.54973(12) 0.0135(5) Uani 1 1 d . .
H22 H 0.671616 0.901863 0.583225 0.016 Uiso 1 1 calc R U
C23 C 0.6393(5) 0.6888(3) 0.57574(16) 0.0172(6) Uani 1 1 d . .
H23A H 0.729342 0.688990 0.615849 0.021 Uiso 1 1 calc R U
H23B H 0.657827 0.601183 0.544512 0.021 Uiso 1 1 calc R U
C24 C 0.4294(5) 0.6868(4) 0.58916(17) 0.0190(7) Uani 1 1 d . .
H24A H 0.403985 0.779984 0.615186 0.023 Uiso 1 1 calc R U
H24B H 0.338371 0.670912 0.548218 0.023 Uiso 1 1 calc R U
O25 O 0.3960(4) 0.5762(3) 0.62274(13) 0.0283(6) Uani 1 1 d . .
H25 H 0.440863 0.500740 0.605140 0.042 Uiso 1 1 calc R U
O31 O -0.0615(3) 0.5260(2) 0.11241(10) 0.0151(5) Uani 1 1 d . .
C32 C -0.0066(4) 0.5330(3) 0.17562(14) 0.0119(6) Uani 1 1 d . .
C33 C -0.1397(5) 0.4717(3) 0.20881(16) 0.0152(6) Uani 1 1 d . .
C34 C -0.0898(5) 0.4745(3) 0.27487(15) 0.0168(6) Uani 1 1 d . .
H34 H -0.179582 0.437452 0.296698 0.020 Uiso 1 1 calc R U
O34 O -0.3123(3) 0.4132(2) 0.16992(11) 0.0180(5) Uani 1 1 d . .
C341 C -0.4269(5) 0.3194(4) 0.19615(18) 0.0269(8) Uani 1 1 d . .
H34A H -0.346594 0.243452 0.208033 0.040 Uiso 1 1 calc R U
H34B H -0.538401 0.277825 0.163968 0.040 Uiso 1 1 calc R U
H34C H -0.472970 0.373708 0.234088 0.040 Uiso 1 1 calc R U
C35 C 0.0955(5) 0.5329(3) 0.30902(15) 0.0176(7) Uani 1 1 d . .
H35 H 0.127880 0.534915 0.353411 0.021 Uiso 1 1 calc R U
C36 C 0.2281(5) 0.5869(3) 0.27727(15) 0.0170(6) Uani 1 1 d . .
H36 H 0.351343 0.623871 0.300185 0.020 Uiso 1 1 calc R U
C37 C 0.1813(5) 0.5874(3) 0.21025(15) 0.0133(6) Uani 1 1 d . .
C38 C 0.3359(4) 0.6231(3) 0.17633(14) 0.0128(6) Uani 1 1 d . .
H38 H 0.463573 0.642081 0.199628 0.015 Uiso 1 1 calc R U
N39 N 0.3077(4) 0.6303(3) 0.11607(12) 0.0135(5) Uani 1 1 d . .
C40 C 0.4775(5) 0.6441(4) 0.08358(15) 0.0160(6) Uani 1 1 d . .
H40A H 0.501447 0.551526 0.056755 0.019 Uiso 1 1 calc R U
H40B H 0.595234 0.676344 0.115581 0.019 Uiso 1 1 calc R U
C41 C 0.4290(5) 0.7541(4) 0.04175(16) 0.0183(7) Uani 1 1 d . .
H41A H 0.431454 0.849987 0.069424 0.022 Uiso 1 1 calc R U
H41B H 0.527996 0.754281 0.013648 0.022 Uiso 1 1 calc R U
N42 N 0.2288(4) 0.7191(3) 0.00092(12) 0.0148(5) Uani 1 1 d . .
H42 H 0.243660 0.639705 -0.035689 0.018 Uiso 1 1 calc R U
C43 C 0.1720(5) 0.8484(3) -0.02718(16) 0.0199(7) Uani 1 1 d . .
H43A H 0.287481 0.884158 -0.041443 0.024 Uiso 1 1 calc R U
H43B H 0.138247 0.923701 0.007544 0.024 Uiso 1 1 calc R U
C44 C 0.0036(6) 0.8266(4) -0.08324(17) 0.0256(8) Uani 1 1 d . .
H44A H 0.006082 0.908838 -0.103948 0.031 Uiso 1 1 calc R U
H44B H 0.027191 0.741287 -0.115014 0.031 Uiso 1 1 calc R U
O45 O -0.1890(4) 0.8100(3) -0.06845(14) 0.0295(6) Uani 1 1 d . .
H45 H -0.198012 0.735169 -0.055023 0.044 Uiso 1 1 calc R U

loop_
_atom_site_aniso_label
_atom_site_aniso_U_11
_atom_site_aniso_U_22
_atom_site_aniso_U_33
_atom_site_aniso_U_23
_atom_site_aniso_U_13
_atom_site_aniso_U_12
V1 0.0111(3) 0.0110(3) 0.0129(3) 0.0033(2) 0.00167(19) 0.00049(19)
V2 0.0107(3) 0.0136(3) 0.0098(2) 0.00288(19) 0.00210(19) 0.00171(19)
O1 0.0117(10) 0.0153(11) 0.0157(11) 0.0052(9) 0.0022(8) 0.0016(8)
O2 0.0194(12) 0.0130(11) 0.0206(12) 0.0047(9) 0.0023(9) -0.0009(9)
O3 0.0161(11) 0.0171(11) 0.0128(10) 0.0036(9) 0.0025(8) 0.0033(9)
O4 0.0199(12) 0.0172(11) 0.0180(11) 0.0024(9) 0.0057(9) 0.0033(9)
O11 0.0167(11) 0.0156(11) 0.0137(10) 0.0042(9) 0.0035(9) 0.0031(9)
C12 0.0231(16) 0.0113(14) 0.0115(14) 0.0009(12) 0.0023(12) -0.0047(12)
C13 0.0201(16) 0.0160(15) 0.0176(16) 0.0038(13) 0.0014(13) -0.0021(13)
C14 0.033(2) 0.0201(17) 0.0136(15) 0.0054(13) 0.0007(14) -0.0072(15)
O14 0.0232(13) 0.0261(13) 0.0190(12) 0.0132(10) 0.0005(10) 0.0042(10)
C141 0.029(2) 0.043(2) 0.037(2) 0.031(2) -0.0049(17) 0.0015(18)
C15 0.032(2) 0.0225(18) 0.0195(17) 0.0044(14) 0.0106(15) -0.0074(15)
C16 0.0252(18) 0.0174(16) 0.0226(17) -0.0005(14) 0.0120(14) -0.0040(14)
C17 0.0201(16) 0.0147(15) 0.0164(15) 0.0014(12) 0.0073(13) -0.0014(12)
C18 0.0154(15) 0.0128(15) 0.0227(16) 0.0014(13) 0.0079(13) 0.0024(12)
N19 0.0180(14) 0.0132(13) 0.0165(13) 0.0015(11) 0.0047(11) 0.0006(10)
C20 0.0134(15) 0.0193(16) 0.0251(17) 0.0058(14) 0.0024(13) 0.0028(13)
C21 0.0134(15) 0.0208(16) 0.0199(16) 0.0064(13) -0.0033(12) -0.0006(13)
N22 0.0134(13) 0.0109(12) 0.0167(13) 0.0040(10) 0.0026(10) 0.0017(10)
C23 0.0186(16) 0.0151(15) 0.0200(16) 0.0091(13) 0.0025(13) 0.0043(12)
C24 0.0166(16) 0.0191(16) 0.0259(17) 0.0135(14) 0.0052(13) 0.0038(13)
O25 0.0381(16) 0.0223(13) 0.0332(14) 0.0139(12) 0.0215(12) 0.0043(12)
O31 0.0164(11) 0.0193(11) 0.0092(10) 0.0029(9) 0.0013(8) -0.0045(9)
C32 0.0157(15) 0.0097(13) 0.0099(13) 0.0008(11) 0.0026(11) 0.0022(11)
C33 0.0156(15) 0.0115(14) 0.0198(15) 0.0035(12) 0.0069(12) 0.0049(12)
C34 0.0213(17) 0.0155(15) 0.0165(15) 0.0062(13) 0.0082(13) 0.0026(13)
O34 0.0147(11) 0.0214(12) 0.0208(12) 0.0120(10) 0.0020(9) -0.0022(9)
C341 0.0215(18) 0.030(2) 0.033(2) 0.0162(17) 0.0016(15) -0.0086(15)
C35 0.0242(17) 0.0199(16) 0.0094(14) 0.0062(12) 0.0007(12) 0.0022(13)
C36 0.0198(16) 0.0152(15) 0.0150(15) 0.0029(12) -0.0002(12) 0.0003(13)
C37 0.0123(14) 0.0132(14) 0.0141(14) 0.0024(12) 0.0018(11) 0.0026(11)
C38 0.0103(14) 0.0128(14) 0.0144(14) 0.0020(12) 0.0003(11) 0.0018(11)
N39 0.0128(12) 0.0141(12) 0.0136(12) 0.0009(10) 0.0049(10) 0.0013(10)
C40 0.0117(14) 0.0222(16) 0.0148(15) 0.0029(13) 0.0054(12) 0.0007(12)
C41 0.0145(15) 0.0239(17) 0.0190(16) 0.0084(14) 0.0055(12) -0.0016(13)
N42 0.0178(13) 0.0138(13) 0.0133(12) 0.0027(10) 0.0040(10) 0.0018(10)
C43 0.0257(18) 0.0141(15) 0.0222(17) 0.0077(13) 0.0060(14) 0.0020(13)
C44 0.039(2) 0.0185(17) 0.0192(17) 0.0055(14) 0.0035(15) 0.0065(16)
O45 0.0262(14) 0.0252(14) 0.0372(15) 0.0144(12) -0.0054(12) 0.0031(11)

loop_
_atom_type_symbol
_atom_type_description
_atom_type_scat_dispersion_real
_atom_type_scat_dispersion_imag
_atom_type_scat_source
C C 0.0033 0.0016 'International Tables Vol C Tables 4.2.6.8 and 6.1.1.4'
H H 0.0000 0.0000 'International Tables Vol C Tables 4.2.6.8 and 6.1.1.4'
N N 0.0061 0.0033 'International Tables Vol C Tables 4.2.6.8 and 6.1.1.4'
O O 0.0106 0.0060 'International Tables Vol C Tables 4.2.6.8 and 6.1.1.4'
V V 0.3005 0.5294 'International Tables Vol C Tables 4.2.6.8 and 6.1.1.4'

loop_
_geom_angle_atom_site_label_1
_geom_angle_atom_site_label_2
_geom_angle_atom_site_label_3
_geom_angle
_geom_angle_site_symmetry_1
_geom_angle_site_symmetry_3
O2 V1 O1 106.43(11) . .
O2 V1 O11 103.27(10) . .
O1 V1 O11 97.55(10) . .
O2 V1 N22 94.30(10) . .
O1 V1 N22 93.24(10) . .
O11 V1 N22 155.76(9) . .
O2 V1 N19 92.82(11) . .
O1 V1 N19 159.43(10) . .
O11 V1 N19 84.67(10) . .
N22 V1 N19 77.84(10) . .
O2 V1 O1 170.84(10) . 2_676
O1 V1 O1 79.14(10) . 2_676
O11 V1 O1 82.86(8) . 2_676
N22 V1 O1 77.94(9) . 2_676
N19 V1 O1 80.86(9) . 2_676
O2 V1 V1 152.38(9) . 2_676
O1 V1 V1 46.69(7) . 2_676
O11 V1 V1 88.84(7) . 2_676
N22 V1 V1 82.88(7) . 2_676
N19 V1 V1 113.19(7) . 2_676
O1 V1 V1 32.45(5) 2_676 2_676
O4 V2 O3 107.52(12) . .
O4 V2 O31 101.70(10) . .
O3 V2 O31 97.73(10) . .
O4 V2 N39 97.21(11) . .
O3 V2 N39 154.41(11) . .
O31 V2 N39 83.29(10) . .
O4 V2 N42 92.63(10) . .
O3 V2 N42 93.79(10) . .
O31 V2 N42 157.92(11) . .
N39 V2 N42 78.28(10) . .
O4 V2 O3 171.18(10) . 2_565
O3 V2 O3 78.57(10) . 2_565
O31 V2 O3 83.47(9) . 2_565
N39 V2 O3 76.14(9) . 2_565
N42 V2 O3 80.43(9) . 2_565
V1 O1 V1 100.86(9) . 2_676
V2 O3 V2 101.43(10) . 2_565
C12 O11 V1 135.3(2) . .
O11 C12 C17 124.3(3) . .
O11 C12 C13 116.3(3) . .
C17 C12 C13 119.3(3) . .
O14 C13 C14 125.9(3) . .
O14 C13 C12 114.8(3) . .
C14 C13 C12 119.3(3) . .
C13 C14 C15 120.9(3) . .
C13 C14 H14 119.6 . .
C15 C14 H14 119.6 . .
C13 O14 C141 116.7(3) . .
O14 C141 H14A 109.5 . .
O14 C141 H14B 109.5 . .
H14A C141 H14B 109.5 . .
O14 C141 H14C 109.5 . .
H14A C141 H14C 109.5 . .
H14B C141 H14C 109.5 . .
C16 C15 C14 120.8(3) . .
C16 C15 H15 119.6 . .
C14 C15 H15 119.6 . .
C15 C16 C17 119.9(3) . .
C15 C16 H16 120.1 . .
C17 C16 H16 120.1 . .
C12 C17 C16 119.7(3) . .
C12 C17 C18 122.4(3) . .
C16 C17 C18 117.9(3) . .
N19 C18 C17 124.8(3) . .
N19 C18 H18 117.6 . .
C17 C18 H18 117.6 . .
C18 N19 C20 119.2(3) . .
C18 N19 V1 128.1(2) . .
C20 N19 V1 112.69(19) . .
N19 C20 C21 106.9(3) . .
N19 C20 H20A 110.3 . .
C21 C20 H20A 110.3 . .
N19 C20 H20B 110.3 . .
C21 C20 H20B 110.3 . .
H20A C20 H20B 108.6 . .
N22 C21 C20 108.4(3) . .
N22 C21 H21A 110.0 . .
C20 C21 H21A 110.0 . .
N22 C21 H21B 110.0 . .
C20 C21 H21B 110.0 . .
H21A C21 H21B 108.4 . .
C23 N22 C21 110.9(2) . .
C23 N22 V1 116.59(19) . .
C21 N22 V1 110.84(18) . .
C23 N22 H22 105.9 . .
C21 N22 H22 105.9 . .
V1 N22 H22 105.9 . .
N22 C23 C24 112.8(3) . .
N22 C23 H23A 109.0 . .
C24 C23 H23A 109.0 . .
N22 C23 H23B 109.0 . .
C24 C23 H23B 109.0 . .
H23A C23 H23B 107.8 . .
O25 C24 C23 111.1(3) . .
O25 C24 H24A 109.4 . .
C23 C24 H24A 109.4 . .
O25 C24 H24B 109.4 . .
C23 C24 H24B 109.4 . .
H24A C24 H24B 108.0 . .
C24 O25 H25 109.5 . .
C32 O31 V2 130.19(18) . .
O31 C32 C37 123.7(3) . .
O31 C32 C33 117.5(3) . .
C37 C32 C33 118.6(3) . .
O34 C33 C34 125.7(3) . .
O34 C33 C32 114.1(3) . .
C34 C33 C32 120.2(3) . .
C33 C34 C35 120.3(3) . .
C33 C34 H34 119.8 . .
C35 C34 H34 119.8 . .
C33 O34 C341 115.9(2) . .
O34 C341 H34A 109.5 . .
O34 C341 H34B 109.5 . .
H34A C341 H34B 109.5 . .
O34 C341 H34C 109.5 . .
H34A C341 H34C 109.5 . .
H34B C341 H34C 109.5 . .
C36 C35 C34 120.1(3) . .
C36 C35 H35 119.9 . .
C34 C35 H35 119.9 . .
C35 C36 C37 121.0(3) . .
C35 C36 H36 119.5 . .
C37 C36 H36 119.5 . .
C36 C37 C32 119.5(3) . .
C36 C37 C38 119.0(3) . .
C32 C37 C38 120.8(3) . .
N39 C38 C37 123.8(3) . .
N39 C38 H38 118.1 . .
C37 C38 H38 118.1 . .
C38 N39 C40 119.6(3) . .
C38 N39 V2 125.9(2) . .
C40 N39 V2 114.44(19) . .
N39 C40 C41 107.1(3) . .
N39 C40 H40A 110.3 . .
C41 C40 H40A 110.3 . .
N39 C40 H40B 110.3 . .
C41 C40 H40B 110.3 . .
H40A C40 H40B 108.6 . .
N42 C41 C40 110.5(2) . .
N42 C41 H41A 109.6 . .
C40 C41 H41A 109.6 . .
N42 C41 H41B 109.6 . .
C40 C41 H41B 109.6 . .
H41A C41 H41B 108.1 . .
C41 N42 C43 107.3(2) . .
C41 N42 V2 109.73(18) . .
C43 N42 V2 118.2(2) . .
C41 N42 H42 107.0 . .
C43 N42 H42 107.0 . .
V2 N42 H42 107.0 . .
N42 C43 C44 117.0(3) . .
N42 C43 H43A 108.0 . .
C44 C43 H43A 108.0 . .
N42 C43 H43B 108.0 . .
C44 C43 H43B 108.0 . .
H43A C43 H43B 107.3 . .
O45 C44 C43 116.8(3) . .
O45 C44 H44A 108.1 . .
C43 C44 H44A 108.1 . .
O45 C44 H44B 108.1 . .
C43 C44 H44B 108.1 . .
H44A C44 H44B 107.3 . .
C44 O45 H45 109.5 . .

loop_
_geom_bond_atom_site_label_1
_geom_bond_atom_site_label_2
_geom_bond_distance
_geom_bond_site_symmetry_2
V1 O2 1.626(2) .
V1 O1 1.675(2) .
V1 O11 1.912(2) .
V1 N22 2.158(3) .
V1 N19 2.162(3) .
V1 O1 2.272(2) 2_676
V1 V1 3.0664(11) 2_676
V2 O4 1.610(2) .
V2 O3 1.690(2) .
V2 O31 1.898(2) .
V2 N39 2.133(3) .
V2 N42 2.182(2) .
V2 O3 2.337(2) 2_565
O11 C12 1.330(4) .
C12 C17 1.388(5) .
C12 C13 1.424(5) .
C13 O14 1.358(4) .
C13 C14 1.383(4) .
C14 C15 1.384(5) .
C14 H14 0.9300 .
O14 C141 1.426(4) .
C141 H14A 0.9600 .
C141 H14B 0.9600 .
C141 H14C 0.9600 .
C15 C16 1.367(5) .
C15 H15 0.9300 .
C16 C17 1.421(4) .
C16 H16 0.9300 .
C17 C18 1.447(5) .
C18 N19 1.281(4) .
C18 H18 0.9300 .
N19 C20 1.467(4) .
C20 C21 1.508(5) .
C20 H20A 0.9700 .
C20 H20B 0.9700 .
C21 N22 1.493(4) .
C21 H21A 0.9700 .
C21 H21B 0.9700 .
N22 C23 1.486(4) .
N22 H22 0.9800 .
C23 C24 1.507(4) .
C23 H23A 0.9700 .
C23 H23B 0.9700 .
C24 O25 1.416(4) .
C24 H24A 0.9700 .
C24 H24B 0.9700 .
O25 H25 0.8200 .
O31 C32 1.323(3) .
C32 C37 1.411(4) .
C32 C33 1.421(4) .
C33 O34 1.368(4) .
C33 C34 1.385(4) .
C34 C35 1.403(4) .
C34 H34 0.9300 .
O34 C341 1.427(3) .
C341 H34A 0.9600 .
C341 H34B 0.9600 .
C341 H34C 0.9600 .
C35 C36 1.363(4) .
C35 H35 0.9300 .
C36 C37 1.410(4) .
C36 H36 0.9300 .
C37 C38 1.442(4) .
C38 N39 1.279(4) .
C38 H38 0.9300 .
N39 C40 1.458(4) .
C40 C41 1.509(4) .
C40 H40A 0.9700 .
C40 H40B 0.9700 .
C41 N42 1.496(4) .
C41 H41A 0.9700 .
C41 H41B 0.9700 .
N42 C43 1.496(4) .
N42 H42 0.9800 .
C43 C44 1.501(5) .
C43 H43A 0.9700 .
C43 H43B 0.9700 .
C44 O45 1.415(4) .
C44 H44A 0.9700 .
C44 H44B 0.9700 .
O45 H45 0.8200 .

loop_
_geom_hbond_atom_site_label_D
_geom_hbond_atom_site_label_H
_geom_hbond_atom_site_label_A
_geom_hbond_distance_DH
_geom_hbond_distance_HA
_geom_hbond_distance_DA
_geom_hbond_angle_DHA
_geom_hbond_site_symmetry_A
O25 H25 O2 0.82 2.03 2.845(3) 175.1 2_666
O45 H45 O3 0.82 1.92 2.723(3) 164.0 .
